data_7118752
loop_
_publ_author_name
'Santra, Sourav Kumar'
'Banerjee, Arghya'
'Rajamanickam, Suresh'
'Khatun, Nilufa'
'Patel, Bhisma K.'

_publ_section_title
;
 Pd(II)/CuBr2 catalysed keto \a-Csp3-H benzoxylation of N,N-dialkylamides
 directed by o-hydroxy groups.
;
_journal_issue 24
_journal_name_full 'Chemical communications (Cambridge, England)'
_journal_page_first 4501
_journal_page_last 4504
_journal_paper_doi 10.1039/c6cc00971a
_journal_volume 52
_journal_year 2016
_chemical_formula_moiety 'C11 H12 Br N O4'
_chemical_formula_sum 'C11 H12 Br N O4'
_chemical_formula_weight 302.13
_chemical_name_systematic
; 
 ? 
;
_space_group_IT_number 14
_space_group_name_Hall '-P 2yn'
_symmetry_cell_setting monoclinic
_symmetry_space_group_name_Hall '-P 2yn'
_symmetry_space_group_name_H-M 'P 1 21/n 1'
_atom_sites_solution_hydrogens geom
_atom_sites_solution_primary direct
_atom_sites_solution_secondary difmap
_audit_creation_method SHELXL-97
_audit_update_record
;
2015-10-02 deposited with the CCDC.
2016-02-16 downloaded from the CCDC.
;
_cell_angle_alpha 90.00
_cell_angle_beta 91.713(4)
_cell_angle_gamma 90.00
_cell_formula_units_Z 4
_cell_length_a 5.4464(3)
_cell_length_b 8.7160(5)
_cell_length_c 25.2572(14)
_cell_measurement_temperature 296(2)
_cell_volume 1198.44(12)
_computing_cell_refinement 'Bruker SMART'
_computing_data_collection 'Bruker SMART'
_computing_data_reduction 'Bruker SAINT'
_computing_molecular_graphics 'Bruker SHELXTL'
_computing_publication_material 'Bruker SHELXTL'
_computing_structure_refinement 'SHELXL-97 (Sheldrick, 1997)'
_computing_structure_solution 'SHELXS-97 (Sheldrick, 1990)'
_diffrn_ambient_temperature 296(2)
_diffrn_measured_fraction_theta_full 0.977
_diffrn_measured_fraction_theta_max 0.977
_diffrn_measurement_device_type 'CCD area detector'
_diffrn_measurement_method 'phi and omega scans'
_diffrn_radiation_monochromator graphite
_diffrn_radiation_source 'fine-focus sealed tube'
_diffrn_radiation_type MoK\a
_diffrn_radiation_wavelength 0.71073
_diffrn_reflns_av_R_equivalents 0.0446
_diffrn_reflns_av_sigmaI/netI 0.0441
_diffrn_reflns_limit_h_max 6
_diffrn_reflns_limit_h_min -6
_diffrn_reflns_limit_k_max 10
_diffrn_reflns_limit_k_min -10
_diffrn_reflns_limit_l_max 30
_diffrn_reflns_limit_l_min -30
_diffrn_reflns_number 9837
_diffrn_reflns_theta_full 24.99
_diffrn_reflns_theta_max 24.99
_diffrn_reflns_theta_min 2.47
_exptl_absorpt_coefficient_mu 3.432
_exptl_absorpt_correction_T_max 0.470
_exptl_absorpt_correction_T_min 0.387
_exptl_absorpt_correction_type multi-scan
_exptl_absorpt_process_details SADABS
_exptl_crystal_colour colourless
_exptl_crystal_density_diffrn 1.674
_exptl_crystal_density_method 'not measured'
_exptl_crystal_description block
_exptl_crystal_F_000 608
_exptl_crystal_size_max 0.38
_exptl_crystal_size_mid 0.24
_exptl_crystal_size_min 0.22
_refine_diff_density_max 0.591
_refine_diff_density_min -0.473
_refine_diff_density_rms 0.075
_refine_ls_extinction_method none
_refine_ls_goodness_of_fit_ref 1.039
_refine_ls_hydrogen_treatment constr
_refine_ls_matrix_type full
_refine_ls_number_parameters 157
_refine_ls_number_reflns 2071
_refine_ls_number_restraints 0
_refine_ls_restrained_S_all 1.039
_refine_ls_R_factor_all 0.0779
_refine_ls_R_factor_gt 0.0402
_refine_ls_shift/su_max 0.000
_refine_ls_shift/su_mean 0.000
_refine_ls_structure_factor_coef Fsqd
_refine_ls_weighting_details 'calc w=1/[\s^2^(Fo^2^)+(0.0466P)^2^+1.0195P] where P=(Fo^2^+2Fc^2^)/3'
_refine_ls_weighting_scheme calc
_refine_ls_wR_factor_gt 0.0928
_refine_ls_wR_factor_ref 0.1047
_reflns_number_gt 1362
_reflns_number_total 2071
_reflns_threshold_expression >2sigma(I)
_cod_data_source_file c6cc00971a2.cif
_cod_data_source_block sks_3
_cod_depositor_comments 'Adding full bibliography for 7118752.cif.'
_cod_database_code 7118752

loop_
_symmetry_equiv_pos_as_xyz
'x, y, z'
'-x+1/2, y+1/2, -z+1/2'
'-x, -y, -z'
'x-1/2, -y-1/2, z-1/2'

loop_
_atom_site_label
_atom_site_type_symbol
_atom_site_fract_x
_atom_site_fract_y
_atom_site_fract_z
_atom_site_U_iso_or_equiv
_atom_site_adp_type
_atom_site_occupancy
_atom_site_symmetry_multiplicity
_atom_site_calc_flag
_atom_site_refinement_flags
Br1 Br 0.22028(10) 0.99147(6) 0.241172(17) 0.0738(3) Uani 1 1 d .
C7 C 0.2357(7) 0.7077(5) 0.05333(14) 0.0394(9) Uani 1 1 d .
C1 C 0.1150(7) 0.7316(4) 0.10426(14) 0.0379(9) Uani 1 1 d .
C4 C -0.1136(8) 0.7662(5) 0.20044(16) 0.0517(12) Uani 1 1 d .
H4 H -0.1910 0.7795 0.2324 0.062 Uiso 1 1 calc R
C2 C -0.0913(7) 0.6421(5) 0.11611(14) 0.0420(10) Uani 1 1 d .
C3 C -0.2034(7) 0.6623(5) 0.16432(15) 0.0500(11) Uani 1 1 d .
H3 H -0.3413 0.6044 0.1721 0.060 Uiso 1 1 calc R
C6 C 0.2044(7) 0.8368(4) 0.14179(14) 0.0417(10) Uani 1 1 d .
H6 H 0.3402 0.8969 0.1344 0.050 Uiso 1 1 calc R
C5 C 0.0929(7) 0.8517(5) 0.18942(14) 0.0445(10) Uani 1 1 d .
C9 C 0.3695(7) 0.8342(4) -0.05105(14) 0.0393(9) Uani 1 1 d .
C8 C 0.5385(7) 0.7876(5) -0.00474(13) 0.0428(10) Uani 1 1 d .
H8A H 0.5858 0.6810 -0.0086 0.051 Uiso 1 1 calc R
H8B H 0.6864 0.8496 -0.0047 0.051 Uiso 1 1 calc R
C11 C 0.6750(8) 0.7149(6) -0.10791(17) 0.0597(13) Uani 1 1 d .
H11A H 0.7976 0.7417 -0.0814 0.090 Uiso 1 1 calc R
H11B H 0.7350 0.7376 -0.1424 0.090 Uiso 1 1 calc R
H11C H 0.6391 0.6073 -0.1055 0.090 Uiso 1 1 calc R
C10 C 0.2928(8) 0.8279(6) -0.14525(15) 0.0609(13) Uani 1 1 d .
H10A H 0.2123 0.7336 -0.1549 0.091 Uiso 1 1 calc R
H10B H 0.3879 0.8632 -0.1742 0.091 Uiso 1 1 calc R
H10C H 0.1719 0.9037 -0.1370 0.091 Uiso 1 1 calc R
O3 O 0.4155(5) 0.8081(3) 0.04465(9) 0.0447(7) Uani 1 1 d .
O1 O -0.1903(6) 0.5356(3) 0.08308(11) 0.0562(8) Uani 1 1 d .
H1 H -0.1021 0.5246 0.0576 0.084 Uiso 1 1 calc R
O4 O 0.1735(5) 0.8964(4) -0.04384(11) 0.0588(8) Uani 1 1 d .
O2 O 0.1779(5) 0.6064(3) 0.02254(10) 0.0526(8) Uani 1 1 d .
N1 N 0.4532(6) 0.8026(4) -0.09939(11) 0.0420(8) Uani 1 1 d .

loop_
_atom_site_aniso_label
_atom_site_aniso_U_11
_atom_site_aniso_U_22
_atom_site_aniso_U_33
_atom_site_aniso_U_23
_atom_site_aniso_U_13
_atom_site_aniso_U_12
Br1 0.0994(5) 0.0844(5) 0.0383(3) -0.0211(2) 0.0164(2) -0.0227(3)
C7 0.046(2) 0.039(3) 0.033(2) -0.0011(19) 0.0006(17) -0.003(2)
C1 0.045(2) 0.040(3) 0.029(2) 0.0015(16) 0.0029(17) -0.0008(19)
C4 0.063(3) 0.061(3) 0.031(2) 0.009(2) 0.012(2) 0.006(2)
C2 0.048(2) 0.042(3) 0.035(2) 0.0039(18) -0.0023(17) -0.002(2)
C3 0.052(3) 0.061(3) 0.038(2) 0.007(2) 0.0105(19) -0.007(2)
C6 0.047(2) 0.044(3) 0.034(2) -0.0003(18) 0.0051(17) -0.0058(19)
C5 0.054(3) 0.048(3) 0.031(2) -0.0007(18) 0.0042(18) 0.001(2)
C9 0.045(2) 0.036(3) 0.038(2) -0.0015(17) 0.0060(18) -0.007(2)
C8 0.046(2) 0.052(3) 0.031(2) -0.0065(18) 0.0088(18) -0.0059(19)
C11 0.051(3) 0.082(4) 0.047(2) -0.005(2) 0.018(2) -0.001(2)
C10 0.061(3) 0.086(4) 0.035(2) 0.014(2) 0.005(2) -0.009(3)
O3 0.0517(17) 0.0499(18) 0.0328(14) -0.0096(12) 0.0080(12) -0.0133(14)
O1 0.0602(19) 0.061(2) 0.0475(17) -0.0049(15) 0.0078(14) -0.0198(15)
O4 0.0534(19) 0.069(2) 0.0546(18) -0.0058(15) 0.0076(14) 0.0149(17)
O2 0.0637(19) 0.053(2) 0.0414(15) -0.0154(15) 0.0099(13) -0.0213(15)
N1 0.046(2) 0.050(2) 0.0309(17) 0.0011(15) 0.0063(14) -0.0044(16)

loop_
_atom_type_symbol
_atom_type_description
_atom_type_scat_dispersion_real
_atom_type_scat_dispersion_imag
_atom_type_scat_source
C C 0.0033 0.0016 'International Tables Vol C Tables 4.2.6.8 and 6.1.1.4'
H H 0.0000 0.0000 'International Tables Vol C Tables 4.2.6.8 and 6.1.1.4'
N N 0.0061 0.0033 'International Tables Vol C Tables 4.2.6.8 and 6.1.1.4'
O O 0.0106 0.0060 'International Tables Vol C Tables 4.2.6.8 and 6.1.1.4'
Br Br -0.2901 2.4595 'International Tables Vol C Tables 4.2.6.8 and 6.1.1.4'

loop_
_geom_angle_atom_site_label_1
_geom_angle_atom_site_label_2
_geom_angle_atom_site_label_3
_geom_angle
O2 C7 O3 123.3(3)
O2 C7 C1 123.2(4)
O3 C7 C1 113.4(3)
C6 C1 C2 119.0(3)
C6 C1 C7 122.0(3)
C2 C1 C7 119.0(3)
C3 C4 C5 120.0(4)
O1 C2 C3 116.8(4)
O1 C2 C1 123.8(3)
C3 C2 C1 119.4(4)
C4 C3 C2 120.7(4)
C5 C6 C1 120.3(4)
C6 C5 C4 120.6(4)
C6 C5 Br1 120.1(3)
C4 C5 Br1 119.2(3)
O4 C9 N1 123.4(4)
O4 C9 C8 121.2(3)
N1 C9 C8 115.4(3)
O3 C8 C9 110.2(3)
C7 O3 C8 114.9(3)
C9 N1 C10 118.9(3)
C9 N1 C11 123.3(3)
C10 N1 C11 116.6(3)

loop_
_geom_bond_atom_site_label_1
_geom_bond_atom_site_label_2
_geom_bond_distance
Br1 C5 1.902(4)
C7 O2 1.212(4)
C7 O3 1.337(5)
C7 C1 1.477(5)
C1 C6 1.395(5)
C1 C2 1.408(5)
C4 C3 1.366(6)
C4 C5 1.384(6)
C2 O1 1.349(4)
C2 C3 1.390(5)
C6 C5 1.370(5)
C9 O4 1.216(4)
C9 N1 1.344(4)
C9 C8 1.522(5)
C8 O3 1.445(4)
C11 N1 1.451(5)
C10 N1 1.447(5)
